data_1552957
loop_
_publ_author_name
'Macdonald, Niall P.'
'Bunton, Grace L.'
'Park, Ah Young'
'Breadmore, Michael C.'
'Kilah, Nathan L.'

_publ_section_title
;
 3D Printed Micrometer-Scale Polymer Mounts for Single Crystal Analysis.
;
_journal_issue 8
_journal_name_full 'Analytical chemistry'
_journal_page_first 4405
_journal_page_last 4408
_journal_paper_doi 10.1021/acs.analchem.7b00443
_journal_volume 89
_journal_year 2017
_chemical_absolute_configuration rmad
_chemical_formula_moiety 'C4 H12 K Na O10'
_chemical_formula_sum 'C4 H12 K Na O10'
_chemical_formula_weight 282.23
_chemical_name_common 'Rochelle Salt'
_chemical_name_systematic 'Potassium sodium tartrate tetrahydrate'
_space_group_crystal_system orthorhombic
_space_group_IT_number 18
_space_group_name_Hall 'P 2 2ab'
_space_group_name_H-M_alt 'P 21 21 2'
_atom_sites_solution_hydrogens mixed
_atom_sites_solution_primary dual
_audit_creation_date 2017-01-06
_audit_creation_method
;
Olex2 1.2
(compiled 2017.01.04 svn.r3372 for OlexSys, GUI svn.r5289)
;
_cell_angle_alpha 90
_cell_angle_beta 90
_cell_angle_gamma 90
_cell_formula_units_Z 4
_cell_length_a 11.7721(5)
_cell_length_b 14.2054(6)
_cell_length_c 6.1836(3)
_cell_measurement_reflns_used 7366
_cell_measurement_temperature 100
_cell_measurement_theta_max 72.31
_cell_measurement_theta_min 4.88
_cell_volume 1034.07(8)
_computing_cell_refinement 'SAINT v8.34A (Bruker, 2013)'
_computing_data_collection 'APEX3 v2016.1-0 (Bruker, 2016)'
_computing_data_reduction 'SAINT v8.34A (Bruker, 2013)'
_computing_molecular_graphics 'Olex2 (Dolomanov et al., 2009)'
_computing_publication_material 'enCIFer (Allen, 1997)'
_computing_structure_refinement 'ShelXL (Sheldrick, 2015)'
_computing_structure_solution 'ShelXT (Sheldrick, 2015)'
_diffrn_ambient_temperature 100
_diffrn_detector 'CMOS area detector'
_diffrn_detector_area_resol_mean 10.4
_diffrn_detector_type 'Bruker AXS PHOTON-100'
_diffrn_measured_fraction_theta_full 0.996
_diffrn_measured_fraction_theta_max 0.989
_diffrn_measurement_device 'fixed-chi three-circle diffractometer'
_diffrn_measurement_device_type 'Bruker AXS D8 Quest'
_diffrn_measurement_method '\f and \w scans'
_diffrn_radiation_collimation 'focusing mirrors'
_diffrn_radiation_monochromator 'Bruker multilayer X-ray optics (Goebel mirror)'
_diffrn_radiation_probe x-ray
_diffrn_radiation_type CuK\a
_diffrn_radiation_wavelength 1.54178
_diffrn_reflns_av_R_equivalents 0.0280
_diffrn_reflns_av_unetI/netI 0.0365
_diffrn_reflns_Laue_measured_fraction_full 0.996
_diffrn_reflns_Laue_measured_fraction_max 0.989
_diffrn_reflns_limit_h_max 14
_diffrn_reflns_limit_h_min -13
_diffrn_reflns_limit_k_max 16
_diffrn_reflns_limit_k_min -17
_diffrn_reflns_limit_l_max 7
_diffrn_reflns_limit_l_min -7
_diffrn_reflns_number 7979
_diffrn_reflns_point_group_measured_fraction_full 0.997
_diffrn_reflns_point_group_measured_fraction_max 0.991
_diffrn_reflns_theta_full 67.679
_diffrn_reflns_theta_max 72.301
_diffrn_reflns_theta_min 6.231
_diffrn_source 'Incoatec I\mS Cu microsource'
_diffrn_standards_number 0
_exptl_absorpt_coefficient_mu 5.395
_exptl_absorpt_correction_T_max 0.7536
_exptl_absorpt_correction_T_min 0.5942
_exptl_absorpt_correction_type multi-scan
_exptl_absorpt_process_details
;
SADABS-2014/5 (Bruker,2014) was used for absorption correction.
wR2(int) was 0.0907 before and 0.0704 after correction.
The Ratio of minimum to maximum transmission is 0.7885.
The \l/2 correction factor is Not present.
;
_exptl_crystal_colour colourless
_exptl_crystal_colour_primary colourless
_exptl_crystal_density_diffrn 1.813
_exptl_crystal_description block
_exptl_crystal_F_000 584
_exptl_crystal_size_max 0.2
_exptl_crystal_size_mid 0.1
_exptl_crystal_size_min 0.1
_refine_diff_density_max 0.218
_refine_diff_density_min -0.176
_refine_diff_density_rms 0.042
_refine_ls_abs_structure_details
;
 Refined as an inversion twin.
;
_refine_ls_abs_structure_Flack 0.055(10)
_refine_ls_extinction_coef 0.0085(6)
_refine_ls_extinction_expression Fc^*^=kFc[1+0.001xFc^2^\l^3^/sin(2\q)]^-1/4^
_refine_ls_extinction_method 'SHELXL-2014/7 (Sheldrick 2014'
_refine_ls_goodness_of_fit_ref 1.075
_refine_ls_hydrogen_treatment mixed
_refine_ls_matrix_type full
_refine_ls_number_parameters 188
_refine_ls_number_reflns 1966
_refine_ls_number_restraints 0
_refine_ls_restrained_S_all 1.075
_refine_ls_R_factor_all 0.0185
_refine_ls_R_factor_gt 0.0182
_refine_ls_shift/su_max 0.000
_refine_ls_shift/su_mean 0.000
_refine_ls_structure_factor_coef Fsqd
_refine_ls_weighting_details 'w=1/[\s^2^(Fo^2^)+0.0827P] where P=(Fo^2^+2Fc^2^)/3'
_refine_ls_weighting_scheme calc
_refine_ls_wR_factor_gt 0.0418
_refine_ls_wR_factor_ref 0.0420
_reflns_Friedel_coverage 0.693
_reflns_Friedel_fraction_full 0.999
_reflns_Friedel_fraction_max 0.994
_reflns_number_gt 1940
_reflns_number_total 1966
_reflns_threshold_expression 'I > 2\s(I)'
_cod_data_source_file ac7b00443_si_003.cif
_cod_data_source_block NylonLoopRochelleSalt
_cod_database_code 1552957
_shelx_shelxl_version_number 2014/7
_shelx_space_group_comment
;
The symmetry employed for this shelxl refinement is uniquely defined
by the following loop, which should always be used as a source of
symmetry information in preference to the above space-group names.
They are only intended as comments.
;
_olex2_refinement_description
;
1. Twinned data refinement
 Scales: 0.945(10) 0.055(10)
2. Fixed Uiso
 At 1.2 times of:
  All C(H) groups
3.a Ternary CH refined with riding coordinates:
 C2(H2), C3(H3A)
;
_olex2_exptl_crystal_mounting_method 'Nylon loop with viscous mouting oil.'
_olex2_submission_original_sample_id 16GLB002
_olex2_submission_special_instructions 'No special instructions were received'

loop_
_space_group_symop_operation_xyz
'x, y, z'
'-x, -y, z'
'-x+1/2, y+1/2, -z'
'x+1/2, -y+1/2, -z'

loop_
_atom_site_label
_atom_site_type_symbol
_atom_site_fract_x
_atom_site_fract_y
_atom_site_fract_z
_atom_site_U_iso_or_equiv
_atom_site_adp_type
_atom_site_occupancy
_atom_site_site_symmetry_order
_atom_site_calc_flag
_atom_site_refinement_flags_posn
_atom_site_refinement_flags_adp
_atom_site_refinement_flags_occupancy
K1 K 0.0000 0.5000 0.16142(8) 0.01017(14) Uani 1 2 d S T P
K2 K 0.5000 0.5000 0.95781(8) 0.01576(15) Uani 1 2 d S T P
Na1 Na 0.26751(5) 0.49276(5) 0.48533(10) 0.00822(16) Uani 1 1 d . . .
O2 O 0.28704(11) 0.70367(9) 0.88259(19) 0.0096(3) Uani 1 1 d . . .
O3 O 0.33457(11) 0.85813(9) 0.6754(2) 0.0086(3) Uani 1 1 d . . .
O4 O 0.20347(11) 0.74861(9) 0.3657(2) 0.0089(3) Uani 1 1 d . . .
O1 O 0.38001(10) 0.60854(8) 0.6525(2) 0.0082(3) Uani 1 1 d . . .
O3W O 0.42143(11) 0.39185(10) 0.4295(2) 0.0132(3) Uani 1 1 d . . .
O1W O 0.10406(12) 0.58336(10) 0.5154(2) 0.0114(3) Uani 1 1 d . . .
O6 O 0.45277(11) 0.85877(9) 0.1507(2) 0.0113(3) Uani 1 1 d . . .
O5 O 0.27211(12) 0.90726(9) 0.17912(19) 0.0122(3) Uani 1 1 d . . .
O2W O 0.26350(13) 0.54154(11) 0.1214(2) 0.0162(3) Uani 1 1 d . . .
O4W O 0.55860(12) 0.69148(11) 1.0300(2) 0.0148(3) Uani 1 1 d . . .
C1 C 0.34466(15) 0.68801(12) 0.7169(3) 0.0067(3) Uani 1 1 d . . .
C2 C 0.37504(15) 0.77348(13) 0.5775(3) 0.0075(3) Uani 1 1 d . . .
H2 H 0.4579 0.7772 0.5637 0.009 Uiso 1 1 calc R . .
C4 C 0.35161(16) 0.85035(13) 0.2149(3) 0.0083(4) Uani 1 1 d . . .
C3 C 0.32287(14) 0.76349(12) 0.3517(3) 0.0071(3) Uani 1 1 d . . .
H3A H 0.3569 0.7083 0.2820 0.009 Uiso 1 1 calc R . .
H4 H 0.175(2) 0.793(2) 0.414(5) 0.025(7) Uiso 1 1 d . . .
H1WA H 0.062(3) 0.596(2) 0.620(5) 0.038(8) Uiso 1 1 d . . .
H3 H 0.305(3) 0.840(2) 0.792(5) 0.034(8) Uiso 1 1 d . . .
H2WA H 0.263(2) 0.595(2) 0.054(4) 0.024(7) Uiso 1 1 d . . .
H3WA H 0.486(3) 0.394(2) 0.490(4) 0.033(7) Uiso 1 1 d . . .
H3WB H 0.429(2) 0.361(2) 0.315(5) 0.033(8) Uiso 1 1 d . . .
H4WA H 0.617(3) 0.706(2) 0.969(5) 0.027(7) Uiso 1 1 d . . .
H4WB H 0.530(3) 0.750(2) 1.057(5) 0.041(8) Uiso 1 1 d . . .
H2WB H 0.243(2) 0.503(2) 0.019(4) 0.030(7) Uiso 1 1 d . . .
H1WB H 0.133(2) 0.632(2) 0.473(4) 0.022(7) Uiso 1 1 d . . .

loop_
_atom_site_aniso_label
_atom_site_aniso_U_11
_atom_site_aniso_U_22
_atom_site_aniso_U_33
_atom_site_aniso_U_23
_atom_site_aniso_U_13
_atom_site_aniso_U_12
K1 0.0112(2) 0.0098(2) 0.0096(2) 0.000 0.000 0.0018(2)
K2 0.0203(3) 0.0125(3) 0.0145(3) 0.000 0.000 0.0072(3)
Na1 0.0082(3) 0.0066(3) 0.0099(3) -0.0006(3) -0.0002(2) 0.0002(3)
O2 0.0116(6) 0.0086(6) 0.0085(6) 0.0014(5) 0.0015(5) 0.0003(5)
O3 0.0128(6) 0.0050(6) 0.0080(6) -0.0008(5) 0.0007(5) 0.0009(5)
O4 0.0067(6) 0.0075(6) 0.0124(6) -0.0013(6) -0.0003(5) -0.0008(5)
O1 0.0091(6) 0.0050(5) 0.0105(5) -0.0003(5) -0.0012(5) 0.0006(5)
O3W 0.0083(6) 0.0136(6) 0.0175(7) -0.0042(6) -0.0023(5) 0.0027(5)
O1W 0.0105(6) 0.0092(6) 0.0145(6) -0.0002(6) 0.0033(5) 0.0001(6)
O6 0.0122(6) 0.0124(6) 0.0094(6) 0.0017(6) 0.0005(5) -0.0035(5)
O5 0.0173(6) 0.0084(6) 0.0110(6) 0.0018(5) 0.0001(5) 0.0034(5)
O2W 0.0329(8) 0.0072(6) 0.0084(7) 0.0001(6) 0.0007(6) -0.0034(6)
O4W 0.0100(7) 0.0194(7) 0.0149(7) 0.0006(6) 0.0028(6) -0.0006(6)
C1 0.0052(8) 0.0076(8) 0.0074(8) -0.0003(7) -0.0039(6) -0.0013(7)
C2 0.0089(8) 0.0048(8) 0.0088(8) -0.0004(7) -0.0005(7) 0.0012(7)
C4 0.0120(9) 0.0079(8) 0.0050(8) -0.0022(7) -0.0012(6) -0.0015(7)
C3 0.0068(8) 0.0070(8) 0.0076(7) -0.0009(8) 0.0004(7) -0.0005(7)

loop_
_atom_type_symbol
_atom_type_description
_atom_type_scat_dispersion_real
_atom_type_scat_dispersion_imag
_atom_type_scat_source
C C 0.0181 0.0091 'International Tables Vol C Tables 4.2.6.8 and 6.1.1.4'
H H 0.0000 0.0000 'International Tables Vol C Tables 4.2.6.8 and 6.1.1.4'
K K 0.3868 1.0657 'International Tables Vol C Tables 4.2.6.8 and 6.1.1.4'
Na Na 0.1353 0.1239 'International Tables Vol C Tables 4.2.6.8 and 6.1.1.4'
O O 0.0492 0.0322 'International Tables Vol C Tables 4.2.6.8 and 6.1.1.4'

loop_
_geom_angle_atom_site_label_1
_geom_angle_atom_site_label_2
_geom_angle_atom_site_label_3
_geom_angle
_geom_angle_site_symmetry_1
_geom_angle_site_symmetry_3
Na1 K1 Na1 115.11(2) 2_565 .
Na1 K1 H2WB 49.7(5) . .
Na1 K1 H2WB 164.5(5) 2_565 .
O3 K1 Na1 41.25(3) 3_546 .
O3 K1 Na1 112.86(3) 4_466 .
O3 K1 Na1 112.86(3) 3_546 2_565
O3 K1 Na1 41.25(3) 4_466 2_565
O3 K1 O3 140.41(6) 4_466 3_546
O3 K1 O2W 122.73(4) 3_546 2_565
O3 K1 O2W 122.73(4) 4_466 .
O3 K1 O2W 60.80(4) 3_546 .
O3 K1 O2W 60.80(4) 4_466 2_565
O3 K1 H2WB 135.8(6) 4_466 .
O3 K1 H2WB 58.9(6) 3_546 .
O1W K1 Na1 86.41(3) . 2_565
O1W K1 Na1 38.36(3) . .
O1W K1 Na1 38.36(3) 2_565 2_565
O1W K1 Na1 86.41(3) 2_565 .
O1W K1 O3 74.49(4) . 4_466
O1W K1 O3 74.50(4) 2_565 4_466
O1W K1 O3 74.50(4) . 3_546
O1W K1 O3 74.49(4) 2_565 3_546
O1W K1 O1W 75.80(6) 2_565 .
O1W K1 O6 108.74(4) 2_565 3_545
O1W K1 O6 108.74(4) . 4_465
O1W K1 O6 138.74(4) 2_565 4_465
O1W K1 O6 138.73(4) . 3_545
O1W K1 O2W 125.01(4) 2_565 .
O1W K1 O2W 63.23(4) . .
O1W K1 O2W 125.01(4) . 2_565
O1W K1 O2W 63.23(4) 2_565 2_565
O1W K1 H2WB 78.8(6) . .
O1W K1 H2WB 131.3(5) 2_565 .
O6 K1 Na1 100.37(3) 3_545 .
O6 K1 Na1 123.32(3) 3_545 2_565
O6 K1 Na1 100.37(3) 4_465 2_565
O6 K1 Na1 123.32(3) 4_465 .
O6 K1 O3 67.91(4) 3_545 3_546
O6 K1 O3 146.77(4) 3_545 4_466
O6 K1 O3 146.77(4) 4_465 3_546
O6 K1 O3 67.91(4) 4_465 4_466
O6 K1 O6 94.34(5) 3_545 4_465
O6 K1 O2W 90.40(4) 4_465 .
O6 K1 O2W 83.50(4) 4_465 2_565
O6 K1 O2W 83.50(4) 3_545 .
O6 K1 O2W 90.40(4) 3_545 2_565
O6 K1 H2WB 88.7(6) 4_465 .
O6 K1 H2WB 67.7(6) 3_545 .
O2W K1 Na1 38.83(3) 2_565 2_565
O2W K1 Na1 38.83(3) . .
O2W K1 Na1 149.64(3) . 2_565
O2W K1 Na1 149.64(3) 2_565 .
O2W K1 O2W 171.04(5) . 2_565
O2W K1 H2WB 16.1(6) . .
O2W K1 H2WB 156.2(6) 2_565 .
Na1 K2 Na1 96.833(14) 2_665 2_666
Na1 K2 Na1 176.868(15) . 2_666
Na1 K2 Na1 96.833(14) . 1_556
Na1 K2 Na1 176.868(15) 2_665 1_556
Na1 K2 Na1 86.30(2) . 2_665
Na1 K2 Na1 80.03(2) 2_666 1_556
O1 K2 Na1 145.30(3) 2_665 1_556
O1 K2 Na1 101.78(3) . 1_556
O1 K2 Na1 145.30(3) . 2_666
O1 K2 Na1 80.78(3) . 2_665
O1 K2 Na1 35.16(3) 2_665 2_665
O1 K2 Na1 80.78(3) 2_665 .
O1 K2 Na1 101.78(3) 2_665 2_666
O1 K2 Na1 35.16(3) . .
O1 K2 O1 95.85(5) . 2_665
O1 K2 O3W 132.92(3) . 1_556
O1 K2 O3W 117.44(3) . 2_666
O1 K2 O3W 132.92(3) 2_665 2_666
O1 K2 O3W 117.43(3) 2_665 1_556
O1 K2 O2W 142.52(4) 2_665 1_556
O1 K2 O2W 69.84(4) . 1_556
O1 K2 O2W 69.84(4) 2_665 2_666
O1 K2 O2W 142.52(4) . 2_666
O1 K2 O4W 72.73(4) 2_665 2_665
O1 K2 O4W 72.73(4) . .
O1 K2 O4W 120.50(4) . 2_665
O1 K2 O4W 120.50(4) 2_665 .
O3W K2 Na1 115.17(3) 1_556 .
O3W K2 Na1 115.17(3) 2_666 2_665
O3W K2 Na1 62.09(3) 1_556 2_666
O3W K2 Na1 33.19(2) 1_556 1_556
O3W K2 Na1 33.19(2) 2_666 2_666
O3W K2 Na1 144.85(2) 2_666 .
O3W K2 Na1 144.85(2) 1_556 2_665
O3W K2 Na1 62.09(3) 2_666 1_556
O3W K2 O3W 63.16(5) 2_666 1_556
O2W K2 Na1 109.34(3) 1_556 2_666
O2W K2 Na1 67.63(3) 2_666 2_665
O2W K2 Na1 32.43(3) 1_556 1_556
O2W K2 Na1 32.43(3) 2_666 2_666
O2W K2 Na1 67.63(3) 1_556 .
O2W K2 Na1 109.34(3) 2_666 1_556
O2W K2 Na1 150.38(3) 1_556 2_665
O2W K2 Na1 150.38(3) 2_666 .
O2W K2 O3W 63.47(4) 2_666 2_666
O2W K2 O3W 82.88(4) 2_666 1_556
O2W K2 O3W 63.47(4) 1_556 1_556
O2W K2 O3W 82.88(4) 1_556 2_666
O2W K2 O2W 140.87(6) 2_666 1_556
O4W K2 Na1 93.37(3) 2_665 2_666
O4W K2 Na1 85.65(3) . 2_665
O4W K2 Na1 85.65(3) 2_665 .
O4W K2 Na1 107.77(3) . .
O4W K2 Na1 72.58(3) . 2_666
O4W K2 Na1 107.77(3) 2_665 2_665
O4W K2 Na1 72.58(3) 2_665 1_556
O4W K2 Na1 93.37(3) . 1_556
O4W K2 O3W 111.18(4) 2_665 2_666
O4W K2 O3W 51.03(4) 2_665 1_556
O4W K2 O3W 51.03(4) . 2_666
O4W K2 O3W 111.18(4) . 1_556
O4W K2 O2W 84.87(4) . 2_666
O4W K2 O2W 89.09(4) 2_665 2_666
O4W K2 O2W 84.87(4) 2_665 1_556
O4W K2 O2W 89.09(4) . 1_556
O4W K2 O4W 161.92(6) . 2_665
K1 Na1 K2 97.497(16) . 1_554
K1 Na1 K2 165.27(2) . .
K1 Na1 H1WB 55.6(6) . .
K2 Na1 K2 96.833(14) . 1_554
K2 Na1 H1WB 115.4(6) . .
K2 Na1 H1WB 111.1(7) 1_554 .
O3 Na1 K1 52.74(3) 3_546 .
O3 Na1 K2 91.32(4) 3_546 1_554
O3 Na1 K2 130.28(4) 3_546 .
O3 Na1 C4 60.78(5) 3_546 3_546
O3 Na1 H1WB 106.7(7) 3_546 .
O1 Na1 K1 133.77(4) . .
O1 Na1 K2 43.64(3) . .
O1 Na1 K2 87.59(4) . 1_554
O1 Na1 O3 173.49(5) . 3_546
O1 Na1 O5 94.68(5) . 3_546
O1 Na1 O2W 103.04(6) . .
O1 Na1 C4 116.82(5) . 3_546
O1 Na1 H1WB 79.6(6) . .
O3W Na1 K1 126.29(4) . .
O3W Na1 K2 53.37(4) . 1_554
O3W Na1 K2 66.01(4) . .
O3W Na1 O3 80.94(5) . 3_546
O3W Na1 O1 93.29(5) . .
O3W Na1 O5 88.20(5) . 3_546
O3W Na1 O2W 93.15(6) . .
O3W Na1 C4 92.23(5) . 3_546
O3W Na1 H1WB 163.6(7) . .
O1W Na1 K1 47.84(4) . .
O1W Na1 K2 119.58(4) . .
O1W Na1 K2 125.47(4) . 1_554
O1W Na1 O3 93.34(5) . 3_546
O1W Na1 O1 92.51(5) . .
O1W Na1 O3W 174.01(6) . .
O1W Na1 O5 92.83(5) . 3_546
O1W Na1 O2W 84.07(5) . .
O1W Na1 C4 86.48(5) . 3_546
O1W Na1 H1WB 18.5(7) . .
O5 Na1 K1 107.91(4) 3_546 .
O5 Na1 K2 61.63(3) 3_546 .
O5 Na1 K2 141.55(4) 3_546 1_554
O5 Na1 O3 82.19(5) 3_546 3_546
O5 Na1 C4 22.79(5) 3_546 3_546
O5 Na1 H1WB 107.0(7) 3_546 .
O2W Na1 K1 57.48(4) . .
O2W Na1 K2 134.69(4) . .
O2W Na1 K2 43.45(4) . 1_554
O2W Na1 O3 80.40(5) . 3_546
O2W Na1 O5 162.10(6) . 3_546
O2W Na1 C4 139.36(6) . 3_546
O2W Na1 H1WB 74.3(7) . .
C4 Na1 K1 87.53(4) 3_546 .
C4 Na1 K2 83.63(4) 3_546 .
C4 Na1 K2 140.26(4) 3_546 1_554
C4 Na1 H1WB 104.2(7) 3_546 .
K1 O3 H3 101(2) 3_556 .
Na1 O3 K1 86.01(4) 3_556 3_556
Na1 O3 H3 112(2) 3_556 .
C2 O3 K1 119.68(10) . 3_556
C2 O3 Na1 130.11(11) . 3_556
C2 O3 H3 104(2) . .
C3 O4 H4 110(2) . .
Na1 O1 K2 101.20(4) . .
C1 O1 K2 116.20(11) . .
C1 O1 Na1 125.20(11) . .
K2 O3W H3WA 96.7(18) 1_554 .
K2 O3W H3WB 59(2) 1_554 .
Na1 O3W K2 93.44(5) . 1_554
Na1 O3W H3WA 127.8(19) . .
Na1 O3W H3WB 122(2) . .
H3WA O3W H3WB 107(3) . .
K1 O1W H1WA 116(2) . .
K1 O1W H1WB 107.1(19) . .
Na1 O1W K1 93.80(5) . .
Na1 O1W H1WA 132(2) . .
Na1 O1W H1WB 95.3(19) . .
H1WA O1W H1WB 108(3) . .
C4 O6 K1 117.79(11) . 3
C4 O5 Na1 108.15(11) . 3_556
K1 O2W H2WA 101.3(17) . .
K1 O2W H2WB 70.5(17) . .
K2 O2W K1 153.19(6) 1_554 .
K2 O2W H2WA 90.7(17) 1_554 .
K2 O2W H2WB 83.8(18) 1_554 .
Na1 O2W K1 83.70(4) . .
Na1 O2W K2 104.12(6) . 1_554
Na1 O2W H2WA 136.1(17) . .
Na1 O2W H2WB 120.8(19) . .
H2WA O2W H2WB 102(3) . .
K2 O4W H4WA 112(2) . .
K2 O4W H4WB 144(2) . .
H4WA O4W H4WB 100(3) . .
O2 C1 O1 126.51(17) . .
O2 C1 C2 116.58(15) . .
O1 C1 C2 116.91(16) . .
O3 C2 C1 110.54(14) . .
O3 C2 H2 108.9 . .
O3 C2 C3 109.31(14) . .
C1 C2 H2 108.9 . .
C1 C2 C3 110.24(14) . .
C3 C2 H2 108.9 . .
O6 C4 Na1 123.85(12) . 3_556
O6 C4 C3 117.28(16) . .
O5 C4 Na1 49.05(8) . 3_556
O5 C4 O6 125.93(17) . .
O5 C4 C3 116.78(16) . .
C3 C4 Na1 95.52(10) . 3_556
O4 C3 C2 110.73(14) . .
O4 C3 C4 111.76(14) . .
O4 C3 H3A 108.1 . .
C2 C3 C4 109.84(14) . .
C2 C3 H3A 108.1 . .
C4 C3 H3A 108.1 . .

loop_
_geom_bond_atom_site_label_1
_geom_bond_atom_site_label_2
_geom_bond_distance
_geom_bond_site_symmetry_2
K1 O3 2.9786(13) 3_546
K1 O3 2.9786(13) 4_466
K1 O1W 2.7737(14) 2_565
K1 O1W 2.7737(14) .
K1 O6 2.8387(13) 4_465
K1 O6 2.8387(13) 3_545
K1 O2W 3.1673(15) 2_565
K1 O2W 3.1672(15) .
K1 H2WB 2.99(3) .
K2 O1 2.8172(13) .
K2 O1 2.8172(13) 2_665
K2 O3W 3.4240(15) 1_556
K2 O3W 3.4240(15) 2_666
K2 O2W 3.0204(15) 1_556
K2 O2W 3.0204(15) 2_666
K2 O4W 2.8415(15) 2_665
K2 O4W 2.8414(15) .
Na1 O3 2.4678(15) 3_546
Na1 O1 2.3510(14) .
Na1 O3W 2.3361(15) .
Na1 O1W 2.3223(15) .
Na1 O5 2.4492(14) 3_546
Na1 O2W 2.3552(15) .
Na1 C4 3.0813(19) 3_546
Na1 H1WB 2.53(3) .
O2 C1 1.248(2) .
O3 K1 2.9786(13) 3_556
O3 Na1 2.4678(14) 3_556
O3 C2 1.428(2) .
O3 H3 0.84(3) .
O4 C3 1.424(2) .
O4 H4 0.77(3) .
O1 C1 1.267(2) .
O3W K2 3.4240(15) 1_554
O3W H3WA 0.85(3) .
O3W H3WB 0.84(3) .
O1W H1WA 0.84(3) .
O1W H1WB 0.81(3) .
O6 K1 2.8387(13) 3
O6 C4 1.261(2) .
O5 Na1 2.4492(14) 3_556
O5 C4 1.256(2) .
O2W K2 3.0204(15) 1_554
O2W H2WA 0.86(3) .
O2W H2WB 0.88(3) .
O4W H4WA 0.81(3) .
O4W H4WB 0.91(3) .
C1 C2 1.531(2) .
C2 H2 0.9800 .
C2 C3 1.532(2) .
C4 Na1 3.0813(19) 3_556
C4 C3 1.534(3) .
C3 H3A 0.9800 .

loop_
_twin_individual_id
_twin_individual_mass_fraction_refined
1 0.945(10)
2 0.055(10)
